data_2013824
loop_
_publ_author_name
'Hu, Da-Hua'
'Huang, Wei'
'Cui, Kai'
'Li, Yi-Zhi'
'Gou, Shao-Hua'
'Yan, Ji-Lin'

_publ_section_title
;A polymeric ladder complex:
 <i>catena</i>-poly[[[\m-4,4'-bipyridyl-bis[aqua(<i>p</i>-aminobenzoato)copper(II)]]-di-\m-4,4'-bipyridyl]
 dinitrate tetrahydrate]
;
_journal_issue 2
_journal_name_full 'Acta Crystallographica Section C'
_journal_page_first m91
_journal_page_last m93
_journal_paper_doi 10.1107/S0108270104000411
_journal_volume 60
_journal_year 2004
_chemical_formula_iupac '[Cu2 (C7 H6 N1 O2)2 (C10 H8 N2)3 (H2 O)2] (N O3)2 , 4H2 O'
_chemical_formula_moiety 'C44 H40 Cu2 N8 O6 2+ , 2N O3 - , 4H2 O'
_chemical_formula_sum 'C44 H48 Cu2 N10 O16'
_chemical_formula_weight 1100.00
_chemical_name_systematic
;
catena-poly[[[\m-4,4'-bipyridyl-bis[aqua(p-aminobenzoato)copper(II)]]-
di-\m-4,4'-bipyridyl] dinitrate tetrahydrate]
;
_space_group_IT_number 14
_symmetry_cell_setting monoclinic
_symmetry_space_group_name_Hall '-P 2ybc'
_symmetry_space_group_name_H-M 'P 1 21/c 1'
_atom_sites_solution_hydrogens geom
_atom_sites_solution_primary direct
_atom_sites_solution_secondary difmap
_cell_angle_alpha 90
_cell_angle_beta 104.750(10)
_cell_angle_gamma 90
_cell_formula_units_Z 2
_cell_length_a 11.102(2)
_cell_length_b 15.478(3)
_cell_length_c 14.493(3)
_cell_measurement_reflns_used 6531
_cell_measurement_temperature 293(2)
_cell_measurement_theta_max 27.12
_cell_measurement_theta_min 2.46
_cell_volume 2408.4(8)
_computing_cell_refinement SMART
_computing_data_collection 'SMART (Bruker 2000'
_computing_data_reduction 'SAINT (Bruker 2000)'
_computing_molecular_graphics SHELXTL
_computing_publication_material SHELXTL
_computing_structure_refinement SHELXTL
_computing_structure_solution 'SHELXTL (Bruker 2000)'
_diffrn_ambient_temperature 293(2)
_diffrn_measured_fraction_theta_full 1.000
_diffrn_measured_fraction_theta_max 1.000
_diffrn_measurement_device_type 'Bruker CCD area-detector'
_diffrn_measurement_method '\f and \w'
_diffrn_radiation_monochromator graphite
_diffrn_radiation_source 'fine-focus sealed tube'
_diffrn_radiation_type MoK\a
_diffrn_radiation_wavelength 0.71073
_diffrn_reflns_av_R_equivalents 0.0221
_diffrn_reflns_av_sigmaI/netI 0.0243
_diffrn_reflns_limit_h_max 12
_diffrn_reflns_limit_h_min -13
_diffrn_reflns_limit_k_max 18
_diffrn_reflns_limit_k_min -11
_diffrn_reflns_limit_l_max 17
_diffrn_reflns_limit_l_min -16
_diffrn_reflns_number 12286
_diffrn_reflns_theta_full 25.00
_diffrn_reflns_theta_max 25.00
_diffrn_reflns_theta_min 1.90
_diffrn_standards_decay_% none
_exptl_absorpt_coefficient_mu 0.964
_exptl_absorpt_correction_T_max 0.786
_exptl_absorpt_correction_T_min 0.749
_exptl_absorpt_correction_type multi-scan
_exptl_absorpt_process_details '(SADABS; Bruker, 2000)'
_exptl_crystal_colour 'dark blue'
_exptl_crystal_density_diffrn 1.517
_exptl_crystal_density_meas ?
_exptl_crystal_density_method 'not measured'
_exptl_crystal_description prism
_exptl_crystal_F_000 1136
_exptl_crystal_size_max 0.40
_exptl_crystal_size_mid 0.25
_exptl_crystal_size_min 0.25
_refine_diff_density_max 0.566
_refine_diff_density_min -0.441
_refine_ls_extinction_method none
_refine_ls_goodness_of_fit_ref 1.077
_refine_ls_hydrogen_treatment constr
_refine_ls_matrix_type full
_refine_ls_number_parameters 344
_refine_ls_number_reflns 4245
_refine_ls_number_restraints 224
_refine_ls_restrained_S_all 1.102
_refine_ls_R_factor_all 0.0439
_refine_ls_R_factor_gt 0.0380
_refine_ls_shift/su_max 0.001
_refine_ls_shift/su_mean 0.000
_refine_ls_structure_factor_coef Fsqd
_refine_ls_weighting_details 'calc w = 1/[\s^2^(Fo^2^)+(0.0737P)^2^+0.2627P] where P=(Fo^2^+2Fc^2^)/3'
_refine_ls_weighting_scheme calc
_refine_ls_wR_factor_gt 0.1097
_refine_ls_wR_factor_ref 0.1124
_reflns_number_gt 3623
_reflns_number_total 4245
_reflns_threshold_expression I>2\s(I)
_cod_data_source_file na1636.cif
_cod_data_source_block I
_cod_depositor_comments
;
The following automatic conversions were performed:
'_symmetry_cell_setting' value 'Monoclinic' changed to 'monoclinic'
according to '/home/saulius/struct/CIF-dictionaries/cif_core.dic'
dictionary named 'cif_core.dic' version 2.4.1 from 2010-06-29.

Automatic conversion script
Id: cif_fix_enum 1527 2010-12-29 10:47:43Z saulius 

The following automatic conversions were performed:

'_symmetry_cell_setting' value 'Monoclinic' changed to 'monoclinic'
according to /home/saulius/struct/CIF-dictionaries/cif_core.dic
dictionary named 'cif_core.dic' version 2.4.1 from 2010-06-29.

Automatic conversion script
Id: cif_fix_values 1715 2011-07-08 13:25:40Z adriana 

The following automatic conversions were performed:

'_exptl_crystal_density_meas' value 'not measured' was changed to '?'
- the value is perceived as not measured.

Automatic conversion script
Id: cif_fix_values 3008 2015-01-20 13:52:24Z robertas 
;
_cod_original_sg_symbol_H-M ' P 21/c'
_cod_database_code 2013824
_cod_database_fobs_code 2013824

loop_
_symmetry_equiv_pos_as_xyz
'x, y, z'
'-x, y+1/2, -z+1/2'
'-x, -y, -z'
'x, -y-1/2, z-1/2'

loop_
_atom_site_label
_atom_site_fract_x
_atom_site_fract_y
_atom_site_fract_z
_atom_site_U_iso_or_equiv
_atom_site_adp_type
_atom_site_calc_flag
_atom_site_refinement_flags
_atom_site_occupancy
_atom_site_disorder_assembly
_atom_site_disorder_group
_atom_site_type_symbol
Cu1 0.36484(2) 0.667134(18) 0.36424(2) 0.02940(14) Uani d . 1 . . Cu
N1 0.40037(18) 0.79010(14) 0.41604(15) 0.0338(5) Uani d U 1 C . N
N2 0.54381(19) 0.66043(13) 0.35766(16) 0.0317(5) Uani d U 1 C . N
N4 0.0959(3) 0.4040(2) -0.1358(2) 0.0862(11) Uani d U 1 C . N
H4A 0.0562 0.4291 -0.1875 0.129 Uiso calc R 1 . . H
H4B 0.1082 0.3491 -0.1352 0.129 Uiso calc R 1 . . H
C1 0.5897(2) 0.71620(18) 0.3052(2) 0.0406(6) Uani d U 1 . . C
H1A 0.5360 0.7565 0.2687 0.049 Uiso calc R 1 C . H
C2 0.7120(2) 0.71690(18) 0.30263(19) 0.0398(6) Uani d U 1 C . C
H2A 0.7397 0.7571 0.2650 0.048 Uiso calc R 1 . . H
C3 0.7949(2) 0.65770(16) 0.35608(18) 0.0325(6) Uani d U 1 . . C
C4 0.7458(2) 0.59686(18) 0.4069(2) 0.0399(6) Uani d U 1 C . C
H4C 0.7965 0.5539 0.4412 0.048 Uiso calc R 1 . . H
C5 0.6215(2) 0.60054(17) 0.4062(2) 0.0393(6) Uani d U 1 . . C
H5A 0.5904 0.5596 0.4410 0.047 Uiso calc R 1 C . H
C6 1.1104(2) 0.73851(17) 0.3481(2) 0.0399(6) Uani d DU 1 . . C
H6A 1.1452 0.7908 0.3365 0.048 Uiso calc R 1 A 1 H
C7 0.9854(2) 0.73754(17) 0.3452(2) 0.0405(6) Uani d DU 1 C . C
H7A 0.9391 0.7883 0.3334 0.049 Uiso calc R 1 . . H
C8 0.9290(2) 0.66079(15) 0.35982(18) 0.0311(6) Uani d U 1 C . C
C9 1.0038(2) 0.58769(17) 0.37665(19) 0.0350(6) Uani d U 1 . . C
H9A 0.9702 0.5346 0.3869 0.042 Uiso calc R 1 C . H
C10 1.1274(2) 0.59420(17) 0.37808(18) 0.0348(6) Uani d U 1 . . C
H10A 1.1773 0.5451 0.3877 0.042 Uiso calc R 1 B 1 H
C11 0.3775(2) 0.85868(19) 0.3589(2) 0.0419(6) Uani d U 1 . . C
H11A 0.3350 0.8504 0.2954 0.050 Uiso calc R 1 C . H
C12 0.4134(3) 0.94107(18) 0.3890(2) 0.0435(7) Uani d U 1 C . C
H12A 0.3937 0.9870 0.3465 0.052 Uiso calc R 1 . . H
C13 0.4789(2) 0.95583(15) 0.48246(19) 0.0347(6) Uani d U 1 . . C
C14 0.5018(3) 0.88477(18) 0.5412(2) 0.0508(7) Uani d U 1 C . C
H14A 0.5446 0.8913 0.6049 0.061 Uiso calc R 1 . . H
C15 0.4619(3) 0.80381(19) 0.5066(2) 0.0481(7) Uani d U 1 . . C
H15A 0.4785 0.7570 0.5481 0.058 Uiso calc R 1 C . H
C16 0.2883(2) 0.60181(17) 0.19554(19) 0.0332(6) Uani d U 1 . . C
C17 0.2362(2) 0.54891(17) 0.11075(18) 0.0369(6) Uani d U 1 C . C
C18 0.1680(3) 0.58704(19) 0.02700(19) 0.0447(7) Uani d U 1 . . C
H18A 0.1541 0.6463 0.0256 0.054 Uiso calc R 1 C . H
C19 0.1206(3) 0.5393(2) -0.0535(2) 0.0538(8) Uani d U 1 C . C
H19A 0.0751 0.5666 -0.1086 0.065 Uiso calc R 1 . . H
C20 0.1394(3) 0.4514(2) -0.0542(2) 0.0523(8) Uani d U 1 . . C
C21 0.2066(3) 0.4121(2) 0.0292(2) 0.0519(7) Uani d U 1 C . C
H21A 0.2198 0.3528 0.0303 0.062 Uiso calc R 1 . . H
C22 0.2537(3) 0.45996(18) 0.1101(2) 0.0433(6) Uani d U 1 . . C
H22A 0.2980 0.4324 0.1654 0.052 Uiso calc R 1 C . H
O1W 0.39536(16) 0.60068(11) 0.50857(12) 0.0403(4) Uani d . 1 C . O
H1WA 0.3564 0.6094 0.5512 0.048 Uiso d R 1 . . H
H1WB 0.4671 0.5813 0.5361 0.060 Uiso d R 1 . . H
O2W 0.61186(19) 0.60017(14) 0.64589(15) 0.0586(6) Uani d . 1 . . O
H2WA 0.6665 0.6354 0.6369 0.088 Uiso d R 1 . . H
H2WB 0.6498 0.5581 0.6785 0.088 Uiso d R 1 . . H
O3W 0.2325(2) 0.84117(15) 0.10996(19) 0.0689(7) Uani d . 1 . . O
H3WA 0.2474 0.7905 0.1326 0.103 Uiso d R 1 . . H
H3WB 0.1559 0.8517 0.1048 0.103 Uiso d R 1 . . H
N5 0.9057(4) 0.6701(3) 0.6221(3) 0.0984(14) Uani d U 1 . . N
O1 0.29386(19) 0.68251(12) 0.19048(14) 0.0463(5) Uani d U 1 C . O
O3 0.8057(3) 0.7051(2) 0.6158(3) 0.1035(10) Uani d U 1 . . O
O4 0.9769(4) 0.7096(4) 0.5868(3) 0.1600(19) Uani d U 1 . . O
O5 0.9308(6) 0.6045(3) 0.6581(5) 0.225(3) Uani d U 1 . . O
O2 0.335(2) 0.568(2) 0.267(2) 0.023(3) Uani d PDU 0.40(9) C 1 O
N3 1.179(4) 0.675(2) 0.365(4) 0.028(3) Uani d PU 0.40(9) . 1 N
N3' 1.185(3) 0.6641(18) 0.364(2) 0.028(2) Uani d PU 0.60(9) . 2 N
O2' 0.323(2) 0.5627(12) 0.2834(17) 0.028(2) Uani d PU 0.60(9) C 2 O

loop_
_atom_site_aniso_label
_atom_site_aniso_U_11
_atom_site_aniso_U_22
_atom_site_aniso_U_33
_atom_site_aniso_U_12
_atom_site_aniso_U_13
_atom_site_aniso_U_23
Cu1 0.02103(19) 0.0276(2) 0.0402(2) -0.00316(11) 0.00908(14) -0.00619(12)
N1 0.0281(10) 0.0295(11) 0.0446(12) -0.0042(9) 0.0109(9) -0.0072(9)
N2 0.0239(10) 0.0298(12) 0.0423(12) -0.0024(8) 0.0100(9) -0.0028(9)
N4 0.120(3) 0.085(2) 0.0427(16) -0.008(2) -0.0003(17) -0.0228(15)
C1 0.0295(13) 0.0436(16) 0.0483(15) 0.0049(11) 0.0091(11) 0.0103(12)
C2 0.0304(13) 0.0433(16) 0.0484(15) 0.0008(11) 0.0146(12) 0.0107(12)
C3 0.0266(13) 0.0346(14) 0.0372(13) -0.0012(10) 0.0098(11) -0.0042(10)
C4 0.0302(13) 0.0375(15) 0.0544(16) 0.0047(11) 0.0151(12) 0.0105(12)
C5 0.0331(13) 0.0320(14) 0.0562(16) -0.0010(11) 0.0180(12) 0.0069(12)
C6 0.0315(13) 0.0280(14) 0.0613(17) -0.0034(11) 0.0140(12) -0.0012(12)
C7 0.0295(13) 0.0291(14) 0.0641(17) 0.0013(11) 0.0141(12) -0.0006(12)
C8 0.0254(12) 0.0358(14) 0.0326(13) -0.0015(10) 0.0088(10) -0.0031(10)
C9 0.0294(13) 0.0310(14) 0.0458(14) -0.0026(10) 0.0115(11) 0.0018(11)
C10 0.0281(12) 0.0326(14) 0.0440(14) 0.0009(11) 0.0097(11) 0.0002(11)
C11 0.0394(15) 0.0354(15) 0.0463(16) -0.0067(12) 0.0025(12) -0.0060(12)
C12 0.0475(16) 0.0320(15) 0.0466(15) -0.0073(12) 0.0039(13) -0.0015(12)
C13 0.0328(13) 0.0287(14) 0.0443(14) -0.0063(10) 0.0127(11) -0.0063(11)
C14 0.0702(19) 0.0358(16) 0.0409(15) -0.0140(14) 0.0041(14) -0.0068(12)
C15 0.0627(18) 0.0330(15) 0.0461(16) -0.0088(13) 0.0090(14) -0.0034(12)
C16 0.0278(12) 0.0374(15) 0.0356(15) -0.0009(11) 0.0102(11) -0.0006(11)
C17 0.0350(13) 0.0389(15) 0.0373(13) -0.0049(11) 0.0105(11) -0.0016(11)
C18 0.0458(15) 0.0461(17) 0.0412(15) -0.0015(13) 0.0090(12) 0.0008(12)
C19 0.0552(18) 0.064(2) 0.0372(15) -0.0038(15) 0.0034(13) 0.0041(14)
C20 0.0586(18) 0.062(2) 0.0364(15) -0.0104(15) 0.0127(14) -0.0115(14)
C21 0.0618(19) 0.0444(17) 0.0492(17) -0.0047(14) 0.0139(15) -0.0095(13)
C22 0.0485(16) 0.0442(16) 0.0365(14) -0.0025(13) 0.0095(12) -0.0015(12)
O1W 0.0373(10) 0.0417(11) 0.0414(10) 0.0009(8) 0.0092(8) 0.0041(8)
O2W 0.0536(12) 0.0482(13) 0.0634(14) 0.0001(10) -0.0048(11) 0.0083(10)
O3W 0.0637(16) 0.0642(16) 0.0809(17) 0.0021(11) 0.0221(13) 0.0246(12)
N5 0.079(3) 0.107(3) 0.116(3) -0.020(2) 0.038(2) -0.067(3)
O1 0.0520(12) 0.0373(12) 0.0479(11) -0.0028(9) 0.0099(9) 0.0006(9)
O3 0.105(2) 0.103(2) 0.120(3) -0.027(2) 0.060(2) -0.027(2)
O4 0.083(3) 0.274(6) 0.132(3) -0.009(3) 0.043(2) 0.014(4)
O5 0.214(5) 0.045(2) 0.363(8) 0.024(3) -0.026(5) -0.025(3)
O2 0.024(4) 0.028(4) 0.024(6) -0.006(3) 0.019(4) -0.003(4)
N3 0.023(5) 0.024(6) 0.040(4) -0.003(5) 0.011(4) -0.005(5)
N3' 0.023(3) 0.025(5) 0.037(3) 0.004(3) 0.008(2) -0.005(4)
O2' 0.029(4) 0.035(3) 0.024(5) -0.004(3) 0.014(3) 0.004(3)

loop_
_atom_type_symbol
_atom_type_description
_atom_type_scat_dispersion_real
_atom_type_scat_dispersion_imag
_atom_type_scat_source
C C 0.0033 0.0016 'International Tables Vol C Tables 4.2.6.8 and 6.1.1.4'
H H 0.0000 0.0000 'International Tables Vol C Tables 4.2.6.8 and 6.1.1.4'
N N 0.0061 0.0033 'International Tables Vol C Tables 4.2.6.8 and 6.1.1.4'
Cu Cu 0.3201 1.2651 'International Tables Vol C Tables 4.2.6.8 and 6.1.1.4'
O O 0.0106 0.0060 'International Tables Vol C Tables 4.2.6.8 and 6.1.1.4'

loop_
_geom_angle_atom_site_label_1
_geom_angle_atom_site_label_2
_geom_angle_atom_site_label_3
_geom_angle_site_symmetry_1
_geom_angle_site_symmetry_3
_geom_angle
_geom_angle_publ_flag
O2' Cu1 N3' . 1_455 84.0(15) y
O2' Cu1 N2 . . 90.9(8) y
N3' Cu1 N2 1_455 . 174.9(9) y
O2' Cu1 N1 . . 165.9(7) y
N3' Cu1 N1 1_455 . 97.0(8) y
N2 Cu1 N1 . . 88.00(8) y
O2' Cu1 O2 . . 8.5(9) ?
N3' Cu1 O2 1_455 . 89.7(13) y
N2 Cu1 O2 . . 85.3(7) y
N1 Cu1 O2 . . 158.4(10) y
O2' Cu1 N3 . 1_455 88.1(13) y
N3' Cu1 N3 1_455 1_455 4.7(15) ?
N2 Cu1 N3 . 1_455 177.6(14) y
N1 Cu1 N3 . 1_455 92.4(9) y
O2 Cu1 N3 . 1_455 93.5(10) y
O2' Cu1 O1W . . 97.6(7) y
N3' Cu1 O1W 1_455 . 84.6(9) y
N2 Cu1 O1W . . 95.87(8) y
N1 Cu1 O1W . . 96.51(8) y
O2 Cu1 O1W . . 104.6(10) y
N3 Cu1 O1W 1_455 . 86.4(14) y
C11 N1 C15 . . 117.0(2) ?
C11 N1 Cu1 . . 121.67(18) ?
C15 N1 Cu1 . . 120.77(19) ?
C1 N2 C5 . . 117.3(2) ?
C1 N2 Cu1 . . 121.17(17) ?
C5 N2 Cu1 . . 121.51(17) ?
C20 N4 H4A . . 120.0 ?
C20 N4 H4B . . 120.0 ?
H4A N4 H4B . . 120.0 ?
N2 C1 C2 . . 123.1(2) ?
N2 C1 H1A . . 118.4 ?
C2 C1 H1A . . 118.4 ?
C1 C2 C3 . . 120.1(2) ?
C1 C2 H2A . . 120.0 ?
C3 C2 H2A . . 120.0 ?
C2 C3 C4 . . 116.7(2) ?
C2 C3 C8 . . 121.2(2) ?
C4 C3 C8 . . 122.0(2) ?
C5 C4 C3 . . 119.7(2) ?
C5 C4 H4C . . 120.2 ?
C3 C4 H4C . . 120.2 ?
N2 C5 C4 . . 122.9(2) ?
N2 C5 H5A . . 118.5 ?
C4 C5 H5A . . 118.5 ?
N3 C6 C7 . . 124(2) ?
N3 C6 N3' . . 3(3) ?
C7 C6 N3' . . 122.8(12) ?
N3 C6 H6A . . 117.8 ?
C7 C6 H6A . . 117.8 ?
N3' C6 H6A . . 119.4 ?
C6 C7 C8 . . 119.8(2) ?
C6 C7 H7A . . 120.1 ?
C8 C7 H7A . . 120.1 ?
C7 C8 C9 . . 116.9(2) ?
C7 C8 C3 . . 120.9(2) ?
C9 C8 C3 . . 122.2(2) ?
C10 C9 C8 . . 119.6(2) ?
C10 C9 H9A . . 120.2 ?
C8 C9 H9A . . 120.2 ?
N3' C10 C9 . . 126.0(13) ?
N3' C10 N3 . . 6(2) ?
C9 C10 N3 . . 120.2(13) ?
N3' C10 H10A . . 114.1 ?
C9 C10 H10A . . 119.9 ?
N3 C10 H10A . . 119.9 ?
N1 C11 C12 . . 123.3(3) ?
N1 C11 H11A . . 118.3 ?
C12 C11 H11A . . 118.3 ?
C11 C12 C13 . . 120.1(3) ?
C11 C12 H12A . . 119.9 ?
C13 C12 H12A . . 119.9 ?
C14 C13 C12 . . 116.3(2) ?
C14 C13 C13 . 3_676 122.0(3) ?
C12 C13 C13 . 3_676 121.7(3) ?
C13 C14 C15 . . 120.7(3) ?
C13 C14 H14A . . 119.7 ?
C15 C14 H14A . . 119.7 ?
N1 C15 C14 . . 122.6(3) ?
N1 C15 H15A . . 118.7 ?
C14 C15 H15A . . 118.7 ?
O2 C16 O1 . . 119.0(14) ?
O2 C16 O2' . . 10.2(17) ?
O1 C16 O2' . . 119.2(8) ?
O2 C16 C17 . . 119.2(13) ?
O1 C16 C17 . . 121.4(2) ?
O2' C16 C17 . . 119.2(8) ?
C18 C17 C22 . . 117.5(3) ?
C18 C17 C16 . . 120.4(2) ?
C22 C17 C16 . . 122.1(2) ?
C19 C18 C17 . . 121.5(3) ?
C19 C18 H18A . . 119.3 ?
C17 C18 H18A . . 119.3 ?
C18 C19 C20 . . 120.9(3) ?
C18 C19 H19A . . 119.6 ?
C20 C19 H19A . . 119.6 ?
N4 C20 C19 . . 120.9(3) ?
N4 C20 C21 . . 120.7(3) ?
C19 C20 C21 . . 118.3(3) ?
C22 C21 C20 . . 120.8(3) ?
C22 C21 H21A . . 119.6 ?
C20 C21 H21A . . 119.6 ?
C21 C22 C17 . . 121.1(3) ?
C21 C22 H22A . . 119.5 ?
C17 C22 H22A . . 119.5 ?
Cu1 O1W H1WA . . 127.7 ?
Cu1 O1W H1WB . . 119.6 ?
H1WA O1W H1WB . . 107.7 ?
H2WA O2W H2WB . . 107.7 ?
H3WA O3W H3WB . . 107.7 ?
O5 N5 O4 . . 122.2(6) ?
O5 N5 O3 . . 122.7(6) ?
O4 N5 O3 . . 115.1(6) ?
C16 O2 Cu1 . . 103.5(19) ?
C6 N3 C10 . . 119(3) ?
C6 N3 Cu1 . 1_655 128(3) ?
C10 N3 Cu1 . 1_655 112.8(17) ?
C10 N3' C6 . . 115(2) ?
C10 N3' Cu1 . 1_655 123.3(18) ?
C6 N3' Cu1 . 1_655 121.8(17) ?
C16 O2' Cu1 . . 99.0(10) ?

loop_
_geom_bond_atom_site_label_1
_geom_bond_atom_site_label_2
_geom_bond_site_symmetry_2
_geom_bond_distance
_geom_bond_publ_flag
Cu1 O2' . 1.98(2) y
Cu1 N3' 1_455 2.00(3) y
Cu1 N2 . 2.016(2) y
Cu1 N1 . 2.047(2) y
Cu1 O2 . 2.05(3) y
Cu1 N3 1_455 2.07(4) y
Cu1 O1W . 2.2776(18) y
N1 C11 . 1.330(4) ?
N1 C15 . 1.333(4) ?
N2 C1 . 1.334(3) ?
N2 C5 . 1.338(3) ?
N4 C20 . 1.370(4) ?
N4 H4A . 0.8600 ?
N4 H4B . 0.8600 ?
C1 C2 . 1.368(3) ?
C1 H1A . 0.9300 ?
C2 C3 . 1.387(4) ?
C2 H2A . 0.9300 ?
C3 C4 . 1.390(4) ?
C3 C8 . 1.476(4) ?
C4 C5 . 1.378(4) ?
C4 H4C . 0.9300 ?
C5 H5A . 0.9300 ?
C6 N3 . 1.23(3) ?
C6 C7 . 1.377(3) ?
C6 N3' . 1.40(3) ?
C6 H6A . 0.9300 ?
C7 C8 . 1.384(4) ?
C7 H7A . 0.9300 ?
C8 C9 . 1.388(3) ?
C9 C10 . 1.371(3) ?
C9 H9A . 0.9300 ?
C10 N3' . 1.30(3) ?
C10 N3 . 1.41(4) ?
C10 H10A . 0.9300 ?
C11 C12 . 1.374(4) ?
C11 H11A . 0.9300 ?
C12 C13 . 1.383(4) ?
C12 H12A . 0.9300 ?
C13 C14 . 1.374(4) ?
C13 C13 3_676 1.492(5) ?
C14 C15 . 1.380(4) ?
C14 H14A . 0.9300 ?
C15 H15A . 0.9300 ?
C16 O2 . 1.16(3) ?
C16 O1 . 1.254(3) ?
C16 O2' . 1.37(2) ?
C16 C17 . 1.467(4) ?
C17 C18 . 1.388(4) ?
C17 C22 . 1.391(4) ?
C18 C19 . 1.368(4) ?
C18 H18A . 0.9300 ?
C19 C20 . 1.378(5) ?
C19 H19A . 0.9300 ?
C20 C21 . 1.388(4) ?
C21 C22 . 1.373(4) ?
C21 H21A . 0.9300 ?
C22 H22A . 0.9300 ?
O1W H1WA . 0.8498 ?
O1W H1WB . 0.8501 ?
O2W H2WA . 0.8498 ?
O2W H2WB . 0.8501 ?
O3W H3WA . 0.8503 ?
O3W H3WB . 0.8500 ?
N5 O5 . 1.143(6) ?
N5 O4 . 1.211(6) ?
N5 O3 . 1.219(5) ?
N3 Cu1 1_655 2.07(3) y
N3' Cu1 1_655 2.00(3) y

loop_
_geom_hbond_atom_site_label_D
_geom_hbond_atom_site_label_H
_geom_hbond_atom_site_label_A
_geom_hbond_site_symmetry_A
_geom_hbond_distance_DH
_geom_hbond_distance_HA
_geom_hbond_distance_DA
_geom_hbond_angle_DHA
N4 H4B O3 2_645 0.86 2.41 3.255(5) 166
N4 H4B O4 2_645 0.86 2.53 3.240(7) 141
O1W H1WB O2W . 0.85 1.97 2.702(3) 143
O1W H1WA O3W 4_576 0.85 1.95 2.755(3) 158
O2W H2WA O3 . 0.85 1.97 2.817(4) 173
O2W H2WB O2 3_666 0.85 2.09 2.89(4) 155
O3W H3WB O4 4_475 0.85 2.16 2.881(5) 143
